data_7232197
loop_
_publ_author_name
'Ward, Martin R.'
'Younis, Shatha'
'Cruz-Cabeza, Aurora J.'
'Bull, Craig L.'
'Funnell, Nicholas P.'
'Oswald, Iain D. H.'

_publ_section_title
;
 Discovery and recovery of delta p-aminobenzoic acid
;
_journal_issue 13
_journal_name_full CrystEngComm
_journal_page_first 2058
_journal_paper_doi 10.1039/C8CE01882K
_journal_volume 21
_journal_year 2019
_chemical_formula_moiety 'C7 H7 N O2'
_chemical_formula_sum 'C7 H7 N O2'
_chemical_formula_weight 137.14
_chemical_name_systematic 'p-aminobenzoic acid'
_space_group_crystal_system monoclinic
_space_group_IT_number 7
_space_group_name_Hall 'P -2yac'
_space_group_name_H-M_alt 'P 1 n 1'
_symmetry_space_group_name_Hall 'P -2yac'
_symmetry_space_group_name_H-M 'P 1 n 1'
_atom_sites_solution_hydrogens mixed
_audit_creation_date 2018-11-01
_audit_creation_method
;
Olex2 1.2
(compiled 2018.05.29 svn.r3508 for OlexSys, GUI svn.r5506)
;
_audit_update_record
;
2018-11-01 deposited with the CCDC.
2019-01-21 downloaded from the CCDC.
;
_cell_angle_alpha 90
_cell_angle_beta 100.667(9)
_cell_angle_gamma 90
_cell_formula_units_Z 2
_cell_length_a 6.4342(10)
_cell_length_b 4.6146(4)
_cell_length_c 10.5397(10)
_cell_measurement_reflns_used 498
_cell_measurement_temperature 296.15
_cell_measurement_theta_max 21.333
_cell_measurement_theta_min 3.934
_cell_volume 307.53(6)
_computing_cell_refinement 'SAINT v8.37A (Bruker, 2015)'
_computing_data_reduction 'SAINT v8.37A (Bruker, 2015)'
_computing_molecular_graphics 'Olex2 (Dolomanov et al., 2009)'
_computing_publication_material 'Olex2 (Dolomanov et al., 2009)'
_computing_structure_refinement 'XL (Sheldrick, 2008)'
_diffrn_ambient_temperature 296.15
_diffrn_detector 'Bruker APEX2 area detector'
_diffrn_detector_area_resol_mean 7.9
_diffrn_detector_type 'CCD area detector'
_diffrn_measured_fraction_theta_full 0.570
_diffrn_measured_fraction_theta_max 0.570
_diffrn_measurement_device 'three-circle diffractometer'
_diffrn_measurement_device_type 'Bruker SMART APEX2 area detector'
_diffrn_measurement_method '\w scans'
_diffrn_radiation_monochromator 'mirror optics'
_diffrn_radiation_probe x-ray
_diffrn_radiation_type MoK\a
_diffrn_radiation_wavelength 0.71073
_diffrn_reflns_av_R_equivalents 0.0434
_diffrn_reflns_av_unetI/netI 0.0488
_diffrn_reflns_Laue_measured_fraction_full 0.570
_diffrn_reflns_Laue_measured_fraction_max 0.570
_diffrn_reflns_limit_h_max 5
_diffrn_reflns_limit_h_min -5
_diffrn_reflns_limit_k_max 4
_diffrn_reflns_limit_k_min -4
_diffrn_reflns_limit_l_max 10
_diffrn_reflns_limit_l_min -10
_diffrn_reflns_number 1444
_diffrn_reflns_point_group_measured_fraction_full 0.533
_diffrn_reflns_point_group_measured_fraction_max 0.533
_diffrn_reflns_theta_full 23.201
_diffrn_reflns_theta_max 23.201
_diffrn_reflns_theta_min 3.935
_diffrn_source 'microfocus sealed X-ray tube'
_diffrn_source_type 'Incoatec I\ms'
_diffrn_standards_number 0
_exptl_absorpt_coefficient_mu 0.110
_exptl_absorpt_correction_T_max 0.7449
_exptl_absorpt_correction_T_min 0.6325
_exptl_absorpt_correction_type multi-scan
_exptl_absorpt_process_details
'SADABS-2016/2 (Bruker,2016/2) was used for absorption correction. wR2(int) was 0.1150 before and 0.0458 after correction. The Ratio of minimum to maximum transmission is 0.8491. The \l/2 correction factor is Not present.'
_exptl_crystal_colour 'clear colourless'
_exptl_crystal_colour_lustre clear
_exptl_crystal_colour_primary colourless
_exptl_crystal_density_diffrn 1.481
_exptl_crystal_description block
_exptl_crystal_F_000 144
_exptl_crystal_recrystallization_method 'Recrystallised from a supersaturated solution at 0.33 GPa'
_exptl_crystal_size_max 0.15
_exptl_crystal_size_mid 0.075
_exptl_crystal_size_min 0.05
_refine_diff_density_max 0.162
_refine_diff_density_min -0.163
_refine_diff_density_rms 0.042
_refine_ls_abs_structure_details
;
 Flack x determined using 156 quotients [(I+)-(I-)]/[(I+)+(I-)]
 (Parsons, Flack and Wagner, Acta Cryst. B69 (2013) 249-259).
;
_refine_ls_abs_structure_Flack 1.3(10)
_refine_ls_extinction_method none
_refine_ls_goodness_of_fit_ref 1.108
_refine_ls_hydrogen_treatment constr
_refine_ls_matrix_type full
_refine_ls_number_parameters 81
_refine_ls_number_reflns 471
_refine_ls_number_restraints 71
_refine_ls_restrained_S_all 1.033
_refine_ls_R_factor_all 0.0559
_refine_ls_R_factor_gt 0.0410
_refine_ls_shift/su_max 0.000
_refine_ls_shift/su_mean 0.000
_refine_ls_structure_factor_coef Fsqd
_refine_ls_weighting_details 'w=1/[\s^2^(Fo^2^)+(0.0466P)^2^+0.1530P] where P=(Fo^2^+2Fc^2^)/3'
_refine_ls_weighting_scheme calc
_refine_ls_wR_factor_gt 0.0915
_refine_ls_wR_factor_ref 0.1066
_reflns_Friedel_coverage 0.862
_reflns_Friedel_fraction_full 0.497
_reflns_Friedel_fraction_max 0.497
_reflns_number_gt 396
_reflns_number_total 471
_reflns_threshold_expression 'I > 2\s(I)'
_cod_data_source_file c8ce01882k2.cif
_cod_data_source_block paba04
_cod_depositor_comments 'Adding full bibliography for 7232195--7232199.cif.'
_cod_database_code 7232197
_shelx_shelxl_version_number 2016/6
_shelx_space_group_comment
;
The symmetry employed for this shelxl refinement is uniquely defined
by the following loop, which should always be used as a source of
symmetry information in preference to the above space-group names.
They are only intended as comments.
;
_shelx_estimated_absorpt_t_max 0.995
_shelx_estimated_absorpt_t_min 0.984
_olex2_refinement_description
;
1. Fixed Uiso
 At 1.2 times of:
  All C(H) groups, All N(H,H) groups
 At 1.5 times of:
  All O(H) groups
2. Rigid body (RIGU) restrains
 All non-hydrogen atoms
 with sigma for 1-2 distances of 0.004 and sigma for 1-3 distances of 0.004
3.a Rotating group:
 N1(H1A,H1B)
3.b Aromatic/amide H refined with riding coordinates:
 C2(H2), C3(H3), C5(H5), C6(H6)
3.c Fitted hexagon refined as free rotating group:
 C2(C3,C4,C5,C6,C1)
3.d Idealised tetrahedral OH refined as rotating group:
 O1(H1)
;
_olex2_submission_special_instructions 'No special instructions were received'

loop_
_space_group_symop_operation_xyz
'x, y, z'
'x+1/2, -y, z+1/2'

loop_
_atom_site_label
_atom_site_type_symbol
_atom_site_fract_x
_atom_site_fract_y
_atom_site_fract_z
_atom_site_U_iso_or_equiv
_atom_site_adp_type
_atom_site_occupancy
_atom_site_site_symmetry_order
_atom_site_calc_flag
_atom_site_refinement_flags_posn
_atom_site_refinement_flags_adp
O2 O 0.8145(13) 0.6985(13) 0.4510(7) 0.057(3) Uani 1 1 d . U
O1 O 0.5037(12) 0.7923(12) 0.3270(6) 0.047(3) Uani 1 1 d . U
H1 H 0.579130 0.884198 0.286719 0.071 Uiso 1 1 calc GR .
C7 C 0.623(2) 0.6516(19) 0.4223(10) 0.040(3) Uani 1 1 d . U
N1 N 0.1927(15) -0.1637(15) 0.6780(8) 0.043(3) Uani 1 1 d . U
H1A H 0.080170 -0.240030 0.625616 0.052 Uiso 1 1 d GR .
H1B H 0.281260 -0.303833 0.711025 0.052 Uiso 1 1 d GR .
C2 C 0.2943(10) 0.3909(11) 0.4454(5) 0.041(3) Uani 1 1 d . U
H2 H 0.220438 0.490032 0.374305 0.049 Uiso 1 1 calc R .
C3 C 0.1910(10) 0.1866(11) 0.5083(6) 0.039(3) Uani 1 1 d G U
H3 H 0.048159 0.148972 0.479225 0.047 Uiso 1 1 calc R .
C4 C 0.3014(11) 0.0384(11) 0.6146(6) 0.033(3) Uani 1 1 d G U
C5 C 0.5149(11) 0.0946(11) 0.6580(6) 0.039(3) Uani 1 1 d G U
H5 H 0.588770 -0.004474 0.729146 0.047 Uiso 1 1 calc R .
C6 C 0.6182(10) 0.2990(12) 0.5952(6) 0.039(4) Uani 1 1 d G U
H6 H 0.761052 0.336584 0.624228 0.047 Uiso 1 1 calc R .
C1 C 0.5078(10) 0.4471(12) 0.4889(6) 0.033(3) Uani 1 1 d G U

loop_
_atom_site_aniso_label
_atom_site_aniso_U_11
_atom_site_aniso_U_22
_atom_site_aniso_U_33
_atom_site_aniso_U_23
_atom_site_aniso_U_13
_atom_site_aniso_U_12
O2 0.044(7) 0.055(5) 0.067(6) 0.014(3) 0.002(5) -0.005(3)
O1 0.046(7) 0.055(5) 0.037(5) 0.012(3) 0.000(5) -0.011(3)
C7 0.048(9) 0.043(7) 0.026(6) 0.000(4) 0.002(6) 0.001(5)
N1 0.058(10) 0.025(6) 0.046(6) -0.006(4) 0.008(5) -0.010(4)
C2 0.054(9) 0.028(6) 0.036(7) 0.002(5) -0.005(5) -0.004(5)
C3 0.044(10) 0.033(6) 0.036(5) -0.007(4) -0.003(5) -0.004(5)
C4 0.040(9) 0.024(5) 0.035(6) -0.006(4) 0.009(6) -0.004(4)
C5 0.040(9) 0.031(6) 0.042(7) 0.005(5) -0.005(5) -0.001(4)
C6 0.042(10) 0.036(6) 0.036(7) 0.002(5) -0.002(6) -0.003(5)
C1 0.049(8) 0.024(6) 0.025(6) -0.004(4) 0.004(5) -0.005(4)

loop_
_atom_type_symbol
_atom_type_description
_atom_type_scat_dispersion_real
_atom_type_scat_dispersion_imag
_atom_type_scat_source
C C 0.0033 0.0016 'International Tables Vol C Tables 4.2.6.8 and 6.1.1.4'
H H 0.0000 0.0000 'International Tables Vol C Tables 4.2.6.8 and 6.1.1.4'
N N 0.0061 0.0033 'International Tables Vol C Tables 4.2.6.8 and 6.1.1.4'
O O 0.0106 0.0060 'International Tables Vol C Tables 4.2.6.8 and 6.1.1.4'

loop_
_geom_angle_atom_site_label_1
_geom_angle_atom_site_label_2
_geom_angle_atom_site_label_3
_geom_angle
C7 O1 H1 109.5
O2 C7 O1 121.0(11)
O2 C7 C1 124.7(7)
O1 C7 C1 114.2(11)
H1A N1 H1B 109.9
C4 N1 H1A 112.6
C4 N1 H1B 109.2
C3 C2 H2 120.0
C3 C2 C1 120.0
C1 C2 H2 120.0
C2 C3 H3 120.0
C4 C3 C2 120.0
C4 C3 H3 120.0
C3 C4 N1 119.0(5)
C3 C4 C5 120.0
C5 C4 N1 121.0(5)
C4 C5 H5 120.0
C6 C5 C4 120.0
C6 C5 H5 120.0
C5 C6 H6 120.0
C5 C6 C1 120.0
C1 C6 H6 120.0
C2 C1 C7 121.4(5)
C6 C1 C7 118.5(5)
C6 C1 C2 120.0

loop_
_geom_bond_atom_site_label_1
_geom_bond_atom_site_label_2
_geom_bond_distance
O2 C7 1.233(16)
O1 H1 0.8200
O1 C7 1.316(11)
C7 C1 1.457(15)
N1 H1A 0.8973
N1 H1B 0.8892
N1 C4 1.406(11)
C2 H2 0.9300
C2 C3 1.3900
C2 C1 1.3900
C3 H3 0.9300
C3 C4 1.3900
C4 C5 1.3900
C5 H5 0.9300
C5 C6 1.3900
C6 H6 0.9300
C6 C1 1.3900

loop_
_geom_torsion_atom_site_label_1
_geom_torsion_atom_site_label_2
_geom_torsion_atom_site_label_3
_geom_torsion_atom_site_label_4
_geom_torsion
O2 C7 C1 C2 -175.5(9)
O2 C7 C1 C6 2.1(15)
O1 C7 C1 C2 5.7(13)
O1 C7 C1 C6 -176.7(7)
N1 C4 C5 C6 -178.9(6)
C2 C3 C4 N1 178.9(6)
C2 C3 C4 C5 0.0
C3 C2 C1 C7 177.6(8)
C3 C2 C1 C6 0.0
C3 C4 C5 C6 0.0
C4 C5 C6 C1 0.0
C5 C6 C1 C7 -177.7(8)
C5 C6 C1 C2 0.0
C1 C2 C3 C4 0.0
